data_1575276
loop_
_publ_author_name
'Chen, Yi-Kuan'
'Lei, Jian'
'Chao, Yu-Chieh'
'Kung, Yu-Cheng'
'Hung, Wen-Yi'
'Hsu, Liang-Yan'
'Wu, Tien-Lin'

_publ_section_title
;
 Strategic azepine engineering realizes highly efficient and stable blue
 narrowband light-emitting diodes.
;
_journal_issue 22
_journal_name_full 'Materials horizons'
_journal_page_first 9737
_journal_page_last 9748
_journal_paper_doi 10.1039/d5mh01084e
_journal_volume 12
_journal_year 2025
_chemical_formula_moiety 'C72 H68 B N3'
_chemical_formula_sum 'C72 H68 B N3'
_chemical_formula_weight 986.10
_chemical_name_systematic tCzPAzBN
_space_group_crystal_system orthorhombic
_space_group_IT_number 61
_space_group_name_Hall '-P 2ac 2ab'
_space_group_name_H-M_alt 'P b c a'
_atom_sites_solution_hydrogens mixed
_atom_sites_solution_primary dual
_audit_creation_date 2025-07-25
_audit_creation_method
;
Olex2 1.5
(compiled 2025.07.13 svn.rb7424aed for OlexSys, GUI svn.r7311)
;
_audit_update_record
;
2025-07-25 deposited with the CCDC.	2025-07-31 downloaded from the CCDC.
;
_cell_angle_alpha 90
_cell_angle_beta 90
_cell_angle_gamma 90
_cell_formula_units_Z 8
_cell_length_a 11.46318(7)
_cell_length_b 29.88427(19)
_cell_length_c 32.13210(17)
_cell_measurement_reflns_used 42158
_cell_measurement_temperature 99.99(10)
_cell_measurement_theta_max 73.1950
_cell_measurement_theta_min 2.7590
_cell_volume 11007.45(11)
_computing_cell_refinement 'CrysAlisPro 1.171.42.96a (Rigaku OD, 2023)'
_computing_data_collection 'CrysAlisPro 1.171.42.96a (Rigaku OD, 2023)'
_computing_data_reduction 'CrysAlisPro 1.171.42.96a (Rigaku OD, 2023)'
_computing_molecular_graphics 'Olex2 1.5 (Dolomanov et al., 2009)'
_computing_publication_material 'Olex2 1.5 (Dolomanov et al., 2009)'
_computing_structure_refinement 'SHELXL 2018/3 (Sheldrick, 2015)'
_computing_structure_solution 'SHELXT 2018/2 (Sheldrick, 2018)'
_diffrn_ambient_environment N~2~
_diffrn_ambient_temperature 99.99(10)
_diffrn_detector 'Hybrid Pixel Array Detector'
_diffrn_detector_area_resol_mean 10.0000
_diffrn_detector_type 'HyPix-Arc 150'
_diffrn_measured_fraction_theta_full 1.000
_diffrn_measured_fraction_theta_max 0.982
_diffrn_measurement_details
;
List of Runs (angles in degrees, time in seconds):

  # Type    Start    End  Width  t~exp~   \w     \q     \k     \f   Frames
#--------------------------------------------------------------------------
  1  \w    -91.00 -36.00   0.50    0.14    --  -76.67 111.00 120.00  110
  2  \w    -92.00 -31.00   0.50    0.14    --  -76.67 111.00  90.00  122
  3  \w    -75.00 -37.00   0.50    0.14    --  -76.67 111.00   0.00   76
  4  \w    -78.00 -53.00   0.50    0.14    --  -72.12  93.00-175.00   50
  5  \w    -56.00 -19.00   0.50    0.14    --  -59.42  93.00-175.00   74
  6  \w    -64.00 -37.00   0.50    0.14    --  -76.67  93.00-175.00   54
  7  \w   -125.00 -48.00   0.50    0.14    --  -76.67 -15.00-120.00  154
  8  \w   -127.00 -93.00   0.50    0.14    --  -76.67 -15.00-150.00   68
  9  \w   -101.00 -66.00   0.50    0.14    --  -59.42 -15.00-180.00   70
 10  \w   -114.00 -43.00   0.50    0.14    --  -76.67 -15.00 120.00  142
 11  \w     55.00  85.00   0.50    0.14    --   56.39  15.00 -30.00   60
 12  \w     52.00 131.00   0.50    0.14    --   80.61  15.00  60.00  158
 13  \w     36.00  61.00   0.50    0.14    --   80.61-111.00 150.00   50
 14  \w     36.00  90.00   0.50    0.14    --   80.61-111.00  60.00  108
 15  \w     44.00  69.00   0.50    0.14    --   69.64 -95.00 -30.00   50
 16  \w     14.00  62.00   0.50    0.14    --   56.39 -95.00 -30.00   96
 17  \w     38.00  63.00   0.50    0.14    --   80.61 -95.00 150.00   50
 18  \w     16.00  42.00   0.50    0.14    --   56.39 -93.00  72.00   52
 19  \w     28.00  53.00   0.50    0.14    --   69.64 -93.00  72.00   50
 20  \w     43.00  84.00   0.50    0.14    --   80.61 -93.00  72.00   82
 21  \w     39.00  89.00   0.50    0.14    --   80.61-111.00-150.00  100
 22  \w     46.00 129.00   0.50    0.14    --   80.61  15.00-180.00  166
;
_diffrn_measurement_device 'four-circle diffractometer'
_diffrn_measurement_device_type 'XtaLAB Synergy R, DW system, HyPix-Arc 150'
_diffrn_measurement_method '\w scans'
_diffrn_orient_matrix_type 'CrysAlisPro convention (1999,Acta A55,543-557)'
_diffrn_orient_matrix_UB_11 -0.1099539000
_diffrn_orient_matrix_UB_12 -0.0296330000
_diffrn_orient_matrix_UB_13 -0.0007015000
_diffrn_orient_matrix_UB_21 -0.0673260000
_diffrn_orient_matrix_UB_22 0.0373837000
_diffrn_orient_matrix_UB_23 -0.0226809000
_diffrn_orient_matrix_UB_31 0.0378725000
_diffrn_orient_matrix_UB_32 -0.0195427000
_diffrn_orient_matrix_UB_33 -0.0422404000
_diffrn_radiation_monochromator mirror
_diffrn_radiation_probe x-ray
_diffrn_radiation_type 'Cu K\a'
_diffrn_radiation_wavelength 1.54184
_diffrn_reflns_av_R_equivalents 0.0315
_diffrn_reflns_av_unetI/netI 0.0200
_diffrn_reflns_Laue_measured_fraction_full 1.000
_diffrn_reflns_Laue_measured_fraction_max 0.982
_diffrn_reflns_limit_h_max 13
_diffrn_reflns_limit_h_min -13
_diffrn_reflns_limit_k_max 36
_diffrn_reflns_limit_k_min -35
_diffrn_reflns_limit_l_max 31
_diffrn_reflns_limit_l_min -39
_diffrn_reflns_number 81944
_diffrn_reflns_point_group_measured_fraction_full 1.000
_diffrn_reflns_point_group_measured_fraction_max 0.982
_diffrn_reflns_theta_full 67.684
_diffrn_reflns_theta_max 73.254
_diffrn_reflns_theta_min 2.750
_diffrn_source 'Rotating-anode X-ray tube'
_diffrn_source_type 'Rigaku (Cu) X-ray Source'
_exptl_absorpt_coefficient_mu 0.514
_exptl_absorpt_correction_T_max 1.00000
_exptl_absorpt_correction_T_min 0.91067
_exptl_absorpt_correction_type multi-scan
_exptl_absorpt_process_details
;
CrysAlisPro 1.171.42.96a (Rigaku Oxford Diffraction, 2023)
Empirical absorption correction using spherical harmonics,
implemented in SCALE3 ABSPACK scaling algorithm.
;
_exptl_crystal_colour yellow
_exptl_crystal_colour_primary yellow
_exptl_crystal_density_diffrn 1.190
_exptl_crystal_description block
_exptl_crystal_F_000 4208
_exptl_crystal_preparation Luminescent
_exptl_crystal_recrystallization_method Sublimation
_exptl_crystal_size_max 0.16
_exptl_crystal_size_mid 0.14
_exptl_crystal_size_min 0.09
_refine_diff_density_max 0.269
_refine_diff_density_min -0.252
_refine_diff_density_rms 0.039
_refine_ls_extinction_coef 0.000157(15)
_refine_ls_extinction_expression Fc^*^=kFc[1+0.001xFc^2^\l^3^/sin(2\q)]^-1/4^
_refine_ls_extinction_method 'SHELXL-2018/3 (Sheldrick 2018)'
_refine_ls_goodness_of_fit_ref 1.029
_refine_ls_hydrogen_treatment constr
_refine_ls_matrix_type full
_refine_ls_number_parameters 827
_refine_ls_number_reflns 10846
_refine_ls_number_restraints 445
_refine_ls_restrained_S_all 1.016
_refine_ls_R_factor_all 0.0445
_refine_ls_R_factor_gt 0.0374
_refine_ls_shift/su_max 0.004
_refine_ls_shift/su_mean 0.000
_refine_ls_structure_factor_coef Fsqd
_refine_ls_weighting_details 'w=1/[\s^2^(Fo^2^)+(0.0475P)^2^+3.9190P] where P=(Fo^2^+2Fc^2^)/3'
_refine_ls_weighting_scheme calc
_refine_ls_wR_factor_gt 0.0929
_refine_ls_wR_factor_ref 0.0971
_reflns_Friedel_coverage 0.000
_reflns_number_gt 9362
_reflns_number_total 10846
_reflns_threshold_expression 'I > 2\s(I)'
_cod_data_source_file d5mh01084e2.cif
_cod_data_source_block 2312124lt_auto
_cod_depositor_comments 'Adding full bibliography for 1575274--1575276.cif.'
_cod_original_cell_volume 11007.46(11)
_cod_database_code 1575276
_shelx_shelxl_version_number 2018/3
_shelx_space_group_comment
;
The symmetry employed for this shelxl refinement is uniquely defined
by the following loop, which should always be used as a source of
symmetry information in preference to the above space-group names.
They are only intended as comments.
;
_reflns_odcompleteness_completeness 99.94
_reflns_odcompleteness_iscentric 1
_reflns_odcompleteness_theta 68.13
_olex2_refinement_description
;
1. Fixed Uiso
 At 1.2 times of:
  All C(H) groups, All C(H,H) groups
 At 1.5 times of:
  All C(H,H,H) groups
2. Restrained distances
 C5-C65 \\sim C5-C65A
 with sigma of 0.02
 C65-C66 \\sim C65A-C66A
 with sigma of 0.02
 C65-C70 \\sim C65A-C70A
 with sigma of 0.02
 C66-C67 \\sim C66A-C67A
 with sigma of 0.02
 C70-C69 \\sim C70A-C69A
 with sigma of 0.02
 C68-C69 \\sim C68A-C69A
 with sigma of 0.02
 C68-C67 \\sim C68A-C67A
 with sigma of 0.02
 C5-C66 \\sim C5-C66A
 with sigma of 0.04
 C5-C70 \\sim C5-C70A
 with sigma of 0.04
 C65-C69 \\sim C65A-C69A
 with sigma of 0.04
 C65-C67 \\sim C65A-C67A
 with sigma of 0.04
 C66-C70 \\sim C66A-C70A
 with sigma of 0.04
 C66-C68 \\sim C66A-C68A
 with sigma of 0.04
 C70-C68 \\sim C70A-C68A
 with sigma of 0.04
 C69-C67 \\sim C69A-C67A
 with sigma of 0.04
 C39-C53 \\sim C39-C53A
 with sigma of 0.02
 C53-C54 \\sim C53A-C54A
 with sigma of 0.02
 C53-C55 \\sim C53A-C55A
 with sigma of 0.02
 C53-C56 \\sim C53A-C56A
 with sigma of 0.02
 C39-C54 \\sim C39-C54A
 with sigma of 0.04
 C39-C55 \\sim C39-C55A
 with sigma of 0.04
 C39-C56 \\sim C39-C56A
 with sigma of 0.04
 C54-C55 \\sim C54A-C55A
 with sigma of 0.04
 C54-C56 \\sim C54A-C56A
 with sigma of 0.04
 C55-C56 \\sim C55A-C56A
 with sigma of 0.04
 C52-C49 \\sim C52A-C49A
 with sigma of 0.02
3. Uiso/Uaniso restraints and constraints
C49 \\sim C50 \\sim C51 \\sim C52 \\sim C49A \\sim C50A \\sim C51A \\sim C52A:
within 2A with sigma of 0.01 and sigma for terminal atoms of 0.02 within 2A
C61 \\sim C62 \\sim C63 \\sim C64: within 2A with sigma of 0.01 and sigma for
terminal atoms of 0.02 within 2A
C65 \\sim C66 \\sim C67 \\sim C68 \\sim C69 \\sim C70 \\sim C65A \\sim C66A
\\sim C67A \\sim C68A \\sim C69A \\sim C70A: within 2A with sigma of 0.01 and
sigma for terminal atoms of 0.02 within 2A
C53 \\sim C54 \\sim C55 \\sim C56 \\sim C53A \\sim C54A \\sim C55A \\sim C56A:
within 2A with sigma of 0.01 and sigma for terminal atoms of 0.02 within 2A
Uanis(C49) = Uanis(C49A)
4. Rigid body (RIGU) restrains
 C61, C62, C63, C64
 with sigma for 1-2 distances of 0.004 and sigma for 1-3 distances of 0.004
5. Same fragment restrains
{C49, C50, C51, C52} sigma for 1-2: 0.02, 1-3: 0.04
as in
{C49A, C50A, C51A, C52A}
6. Others
 Sof(C65A)=Sof(C66A)=Sof(H66A)=Sof(C67A)=Sof(H67A)=Sof(C68A)=Sof(H68A)=
 Sof(C69A)=Sof(H69A)=Sof(C70A)=Sof(H70A)=1-FVAR(1)
 Sof(C65)=Sof(C66)=Sof(H66)=Sof(C67)=Sof(H67)=Sof(C68)=Sof(H68)=Sof(C69)=
 Sof(H69)=Sof(C70)=Sof(H70)=FVAR(1)
 Sof(C53A)=Sof(C54A)=Sof(H54D)=Sof(H54E)=Sof(H54F)=Sof(C55A)=Sof(H55D)=
 Sof(H55E)=Sof(H55F)=Sof(C56A)=Sof(H56D)=Sof(H56E)=Sof(H56F)=1-FVAR(2)
 Sof(C53)=Sof(C54)=Sof(H54A)=Sof(H54B)=Sof(H54C)=Sof(C55)=Sof(H55A)=Sof(H55B)=
 Sof(H55C)=Sof(C56)=Sof(H56A)=Sof(H56B)=Sof(H56C)=FVAR(2)
 Sof(C49A)=Sof(C50A)=Sof(H50D)=Sof(H50E)=Sof(H50F)=Sof(C51A)=Sof(H51D)=
 Sof(H51E)=Sof(H51F)=Sof(C52A)=Sof(H52D)=Sof(H52E)=Sof(H52F)=1-FVAR(3)
 Sof(C49)=Sof(C50)=Sof(H50A)=Sof(H50B)=Sof(H50C)=Sof(C51)=Sof(H51A)=Sof(H51B)=
 Sof(H51C)=Sof(C52)=Sof(H52A)=Sof(H52B)=Sof(H52C)=FVAR(3)
7.a Everything fixed:
 H26, H57
7.b Secondary CH2 refined with riding coordinates:
 C8(H8A,H8B), C9(H9A,H9B)
7.c Aromatic/amide H refined with riding coordinates:
 C3(H3), C4(H4), C6(H6), C11(H11), C13(H13), C14(H14), C24(H24), C29(H29),
 C31(H31), C38(H38), C40(H40), C44(H44), C45(H45), C47(H47), C58(H58), C60(H60),
  C72(H72), C73(H73), C74(H74), C75(H75), C76(H76), C66(H66), C67(H67),
 C68(H68), C69(H69), C70(H70), C66A(H66A), C67A(H67A), C68A(H68A), C69A(H69A),
 C70A(H70A)
7.d Idealised Me refined as rotating group:
 C33(H33A,H33B,H33C), C34(H34A,H34B,H34C), C35(H35A,H35B,H35C), C50(H50A,H50B,
 H50C), C51(H51A,H51B,H51C), C52(H52A,H52B,H52C), C54(H54A,H54B,H54C), C55(H55A,
 H55B,H55C), C56(H56A,H56B,H56C), C62(H62A,H62B,H62C), C63(H63A,H63B,H63C),
 C64(H64A,H64B,H64C), C50A(H50D,H50E,H50F), C51A(H51D,H51E,H51F), C52A(H52D,
 H52E,H52F), C54A(H54D,H54E,H54F), C55A(H55D,H55E,H55F), C56A(H56D,H56E,H56F)
;
_olex2_submission_special_instructions 'No special instructions were received'
_oxdiff_exptl_absorpt_empirical_details
;
Empirical correction (ABSPACK) includes:
- Absorption correction using spherical harmonics
- Frame scaling
;
_oxdiff_exptl_absorpt_empirical_full_max 1.259
_oxdiff_exptl_absorpt_empirical_full_min 0.884

loop_
_space_group_symop_operation_xyz
'x, y, z'
'-x+1/2, -y, z+1/2'
'-x, y+1/2, -z+1/2'
'x+1/2, -y+1/2, -z'
'-x, -y, -z'
'x-1/2, y, -z-1/2'
'x, -y-1/2, z-1/2'
'-x-1/2, y-1/2, z'

loop_
_atom_site_label
_atom_site_type_symbol
_atom_site_fract_x
_atom_site_fract_y
_atom_site_fract_z
_atom_site_U_iso_or_equiv
_atom_site_adp_type
_atom_site_occupancy
_atom_site_site_symmetry_order
_atom_site_calc_flag
_atom_site_refinement_flags_posn
_atom_site_refinement_flags_adp
_atom_site_refinement_flags_occupancy
_atom_site_disorder_assembly
_atom_site_disorder_group
N1 N 0.28301(8) 0.51890(3) 0.48675(3) 0.0173(2) Uani 1 1 d . . . . .
N28 N 0.49050(8) 0.60620(3) 0.58849(3) 0.0165(2) Uani 1 1 d . . . . .
N36 N 0.27250(8) 0.47512(3) 0.63205(3) 0.0162(2) Uani 1 1 d . . . . .
C2 C 0.32185(10) 0.54885(4) 0.45466(3) 0.0167(2) Uani 1 1 d . . . . .
C3 C 0.43346(10) 0.54516(4) 0.43832(4) 0.0191(2) Uani 1 1 d . . . . .
H3 H 0.485687 0.523151 0.448698 0.023 Uiso 1 1 calc R U . . .
C4 C 0.46827(11) 0.57380(4) 0.40674(4) 0.0210(2) Uani 1 1 d . . . . .
H4 H 0.545506 0.571903 0.396170 0.025 Uiso 1 1 calc R U . . .
C5 C 0.39135(10) 0.60542(4) 0.39024(4) 0.0198(2) Uani 1 1 d D . . . .
C6 C 0.27931(10) 0.60841(4) 0.40726(3) 0.0190(2) Uani 1 1 d . . . . .
H6 H 0.226066 0.629737 0.396298 0.023 Uiso 1 1 calc R U . . .
C7 C 0.24391(10) 0.58089(4) 0.43987(3) 0.0172(2) Uani 1 1 d . . . . .
C8 C 0.12500(10) 0.58300(4) 0.45959(4) 0.0195(2) Uani 1 1 d . . . . .
H8A H 0.085056 0.610545 0.450114 0.023 Uiso 1 1 calc R U . . .
H8B H 0.134188 0.584990 0.490174 0.023 Uiso 1 1 calc R U . . .
C9 C 0.04812(10) 0.54244(4) 0.44922(4) 0.0183(2) Uani 1 1 d . . . . .
H9A H -0.022288 0.544195 0.466981 0.022 Uiso 1 1 calc R U . . .
H9B H 0.021806 0.545788 0.420036 0.022 Uiso 1 1 calc R U . . .
C10 C 0.09834(10) 0.49561(4) 0.45384(3) 0.0167(2) Uani 1 1 d . . . . .
C11 C 0.03257(10) 0.46044(4) 0.43716(3) 0.0174(2) Uani 1 1 d . . . . .
H11 H -0.038619 0.467440 0.423490 0.021 Uiso 1 1 calc R U . . .
C12 C 0.06610(10) 0.41578(4) 0.43956(3) 0.0183(2) Uani 1 1 d . . . . .
C13 C 0.17099(10) 0.40583(4) 0.46022(4) 0.0197(2) Uani 1 1 d . . . . .
H13 H 0.194991 0.375592 0.463353 0.024 Uiso 1 1 calc R U . . .
C14 C 0.23936(10) 0.44001(4) 0.47599(3) 0.0191(2) Uani 1 1 d . . . . .
H14 H 0.311404 0.432992 0.489070 0.023 Uiso 1 1 calc R U . . .
C15 C 0.20429(10) 0.48462(4) 0.47302(3) 0.0165(2) Uani 1 1 d . . . . .
C16 C 0.53719(10) 0.64056(4) 0.56276(4) 0.0172(2) Uani 1 1 d . . . . .
C17 C 0.60635(10) 0.66880(4) 0.58778(3) 0.0174(2) Uani 1 1 d . . . . .
C18 C 0.60175(10) 0.65191(4) 0.62989(4) 0.0174(2) Uani 1 1 d . . . . .
C19 C 0.52847(10) 0.61432(4) 0.62919(3) 0.0169(2) Uani 1 1 d . . . . .
C20 C 0.49831(10) 0.59000(4) 0.66447(3) 0.0175(2) Uani 1 1 d . . . . .
C22 C 0.38098(10) 0.54136(4) 0.61217(3) 0.0160(2) Uani 1 1 d . . . . .
C23 C 0.30835(10) 0.50456(4) 0.60040(3) 0.0158(2) Uani 1 1 d . . . . .
C24 C 0.27233(9) 0.49756(4) 0.55956(3) 0.0160(2) Uani 1 1 d . . . . .
H24 H 0.218874 0.474232 0.553252 0.019 Uiso 1 1 calc R U . . .
C25 C 0.31529(9) 0.52506(4) 0.52783(3) 0.0156(2) Uani 1 1 d . . . . .
C26 C 0.39154(10) 0.56019(4) 0.53764(3) 0.0167(2) Uani 1 1 d . . . . .
C27 C 0.42055(9) 0.56902(4) 0.57869(3) 0.0156(2) Uani 1 1 d . . . . .
C29 C 0.55235(10) 0.60468(4) 0.70154(3) 0.0183(2) Uani 1 1 d . . . . .
H29 H 0.536291 0.588668 0.726437 0.022 Uiso 1 1 calc R U . . .
C30 C 0.62789(10) 0.64125(4) 0.70389(4) 0.0184(2) Uani 1 1 d . . . . .
C31 C 0.65092(10) 0.66535(4) 0.66730(4) 0.0188(2) Uani 1 1 d . . . . .
H31 H 0.700212 0.690890 0.668167 0.023 Uiso 1 1 calc R U . . .
C32 C 0.68443(11) 0.65604(4) 0.74498(4) 0.0215(3) Uani 1 1 d . . . . .
C33 C 0.81750(11) 0.65794(5) 0.73960(4) 0.0292(3) Uani 1 1 d . . . . .
H33A H 0.846482 0.628363 0.731444 0.044 Uiso 1 1 calc R U . . .
H33B H 0.853704 0.666879 0.765951 0.044 Uiso 1 1 calc R U . . .
H33C H 0.837212 0.679796 0.717976 0.044 Uiso 1 1 calc R U . . .
C34 C 0.65708(12) 0.62402(4) 0.78091(4) 0.0270(3) Uani 1 1 d . . . . .
H34A H 0.572956 0.624125 0.786335 0.040 Uiso 1 1 calc R U . . .
H34B H 0.698811 0.633748 0.805945 0.040 Uiso 1 1 calc R U . . .
H34C H 0.681991 0.593694 0.773436 0.040 Uiso 1 1 calc R U . . .
C35 C 0.63957(12) 0.70287(4) 0.75655(4) 0.0277(3) Uani 1 1 d . . . . .
H35A H 0.661357 0.724182 0.734714 0.042 Uiso 1 1 calc R U . . .
H35B H 0.674289 0.712201 0.783036 0.042 Uiso 1 1 calc R U . . .
H35C H 0.554445 0.702093 0.759284 0.042 Uiso 1 1 calc R U . . .
C37 C 0.35385(10) 0.52057(4) 0.69021(3) 0.0182(2) Uani 1 1 d . . . . .
C38 C 0.35954(11) 0.52196(4) 0.73414(4) 0.0215(2) Uani 1 1 d . . . . .
H38 H 0.401232 0.545878 0.746713 0.026 Uiso 1 1 calc R U . . .
C39 C 0.30759(11) 0.49030(4) 0.76017(4) 0.0221(3) Uani 1 1 d D . . . .
C40 C 0.24623(11) 0.45479(4) 0.74195(4) 0.0205(2) Uani 1 1 d . . . . .
H40 H 0.210210 0.432814 0.759017 0.025 Uiso 1 1 calc R U . . .
C41 C 0.23815(10) 0.45176(4) 0.69895(4) 0.0184(2) Uani 1 1 d . . . . .
C42 C 0.28964(10) 0.48491(4) 0.67427(3) 0.0174(2) Uani 1 1 d . . . . .
C43 C 0.21705(10) 0.43255(4) 0.62982(3) 0.0168(2) Uani 1 1 d . . . . .
C44 C 0.19495(10) 0.40360(4) 0.59680(4) 0.0192(2) Uani 1 1 d . . . . .
H44 H 0.213574 0.411922 0.569055 0.023 Uiso 1 1 calc R U . . .
C45 C 0.14484(11) 0.36210(4) 0.60541(4) 0.0215(2) Uani 1 1 d . . . . .
H45 H 0.129458 0.342390 0.582872 0.026 Uiso 1 1 calc R U . . .
C46 C 0.11609(10) 0.34809(4) 0.64579(4) 0.0204(2) Uani 1 1 d . . . . .
C47 C 0.14146(10) 0.37699(4) 0.67849(4) 0.0197(2) Uani 1 1 d . . . . .
H47 H 0.123879 0.368381 0.706252 0.024 Uiso 1 1 calc R U . . .
C48 C 0.19230(10) 0.41833(4) 0.67083(3) 0.0181(2) Uani 1 1 d . . . . .
C57 C 0.52435(11) 0.65090(4) 0.52054(4) 0.0233(3) Uani 1 1 d . . . . .
C58 C 0.58042(11) 0.68865(4) 0.50517(4) 0.0246(3) Uani 1 1 d . . . . .
H58 H 0.571653 0.695530 0.476474 0.030 Uiso 1 1 calc R U . . .
C59 C 0.64931(11) 0.71721(4) 0.52965(4) 0.0216(2) Uani 1 1 d . . . . .
C60 C 0.66174(10) 0.70637(4) 0.57139(4) 0.0193(2) Uani 1 1 d . . . . .
H60 H 0.708334 0.724688 0.588928 0.023 Uiso 1 1 calc R U . . .
C71 C -0.00499(10) 0.38001(4) 0.41970(3) 0.0192(2) Uani 1 1 d . . . . .
C72 C 0.04858(12) 0.34185(4) 0.40344(4) 0.0263(3) Uani 1 1 d . . . . .
H72 H 0.130991 0.338942 0.404974 0.032 Uiso 1 1 calc R U . . .
C73 C -0.01677(13) 0.30813(4) 0.38508(4) 0.0304(3) Uani 1 1 d . . . . .
H73 H 0.021118 0.282333 0.374308 0.037 Uiso 1 1 calc R U . . .
C74 C -0.13710(12) 0.31188(4) 0.38236(4) 0.0274(3) Uani 1 1 d . . . . .
H74 H -0.181854 0.288664 0.369986 0.033 Uiso 1 1 calc R U . . .
C75 C -0.19150(11) 0.34979(4) 0.39784(4) 0.0247(3) Uani 1 1 d . . . . .
H75 H -0.273833 0.352701 0.395844 0.030 Uiso 1 1 calc R U . . .
C76 C -0.12615(11) 0.38357(4) 0.41628(4) 0.0207(2) Uani 1 1 d . . . . .
H76 H -0.164394 0.409451 0.426708 0.025 Uiso 1 1 calc R U . . .
B21 B 0.41234(11) 0.55107(4) 0.65767(4) 0.0173(3) Uani 1 1 d . . . . .
C49 C 0.0646(7) 0.3016(3) 0.6555(2) 0.0234(7) Uani 0.72(3) 1 d D U P A 1
C50 C 0.1349(5) 0.2774(2) 0.6892(2) 0.0242(9) Uani 0.72(3) 1 d D U P A 1
H50A H 0.215720 0.273704 0.679877 0.036 Uiso 0.72(3) 1 calc R U P A 1
H50B H 0.100412 0.247871 0.694407 0.036 Uiso 0.72(3) 1 calc R U P A 1
H50C H 0.133471 0.294997 0.714911 0.036 Uiso 0.72(3) 1 calc R U P A 1
C51 C -0.0603(7) 0.3088(3) 0.6711(3) 0.0348(13) Uani 0.72(3) 1 d D U P A 1
H51A H -0.058969 0.328225 0.695693 0.052 Uiso 0.72(3) 1 calc R U P A 1
H51B H -0.094842 0.279870 0.678540 0.052 Uiso 0.72(3) 1 calc R U P A 1
H51C H -0.106928 0.322881 0.649184 0.052 Uiso 0.72(3) 1 calc R U P A 1
C52 C 0.0612(9) 0.2712(3) 0.6173(2) 0.0389(12) Uani 0.72(3) 1 d D U P A 1
H52A H 0.013801 0.285143 0.595521 0.058 Uiso 0.72(3) 1 calc R U P A 1
H52B H 0.027015 0.242252 0.624966 0.058 Uiso 0.72(3) 1 calc R U P A 1
H52C H 0.140730 0.266533 0.606944 0.058 Uiso 0.72(3) 1 calc R U P A 1
C53 C 0.3303(11) 0.4884(4) 0.8067(3) 0.028(2) Uani 0.419(13) 1 d D U P B 1
C54 C 0.2148(11) 0.4956(5) 0.8291(5) 0.042(3) Uani 0.419(13) 1 d D U P B 1
H54A H 0.158067 0.473297 0.819586 0.063 Uiso 0.419(13) 1 calc R U P B 1
H54B H 0.185408 0.525681 0.823021 0.063 Uiso 0.419(13) 1 calc R U P B 1
H54C H 0.226469 0.492413 0.859196 0.063 Uiso 0.419(13) 1 calc R U P B 1
C55 C 0.3807(10) 0.4431(3) 0.8201(3) 0.0305(16) Uani 0.419(13) 1 d D U P B 1
H55A H 0.397675 0.443757 0.849991 0.046 Uiso 0.419(13) 1 calc R U P B 1
H55B H 0.452695 0.437274 0.804616 0.046 Uiso 0.419(13) 1 calc R U P B 1
H55C H 0.323841 0.419466 0.814265 0.046 Uiso 0.419(13) 1 calc R U P B 1
C56 C 0.4183(11) 0.5245(3) 0.82130(16) 0.050(2) Uani 0.419(13) 1 d D U P B 1
H56A H 0.391782 0.554007 0.812054 0.076 Uiso 0.419(13) 1 calc R U P B 1
H56B H 0.495162 0.518138 0.809327 0.076 Uiso 0.419(13) 1 calc R U P B 1
H56C H 0.423598 0.524037 0.851737 0.076 Uiso 0.419(13) 1 calc R U P B 1
C61 C 0.70286(11) 0.75937(4) 0.51057(4) 0.0247(3) Uani 1 1 d . U . . .
C62 C 0.78157(13) 0.78401(5) 0.54146(4) 0.0332(3) Uani 1 1 d . U . . .
H62A H 0.735414 0.793455 0.565586 0.050 Uiso 1 1 calc R U . . .
H62B H 0.815486 0.810375 0.527944 0.050 Uiso 1 1 calc R U . . .
H62C H 0.844212 0.763997 0.550638 0.050 Uiso 1 1 calc R U . . .
C63 C 0.77611(12) 0.74681(5) 0.47235(4) 0.0305(3) Uani 1 1 d . U . . .
H63A H 0.837029 0.725560 0.480545 0.046 Uiso 1 1 calc R U . . .
H63B H 0.812316 0.773806 0.460812 0.046 Uiso 1 1 calc R U . . .
H63C H 0.725770 0.733056 0.451279 0.046 Uiso 1 1 calc R U . . .
C64 C 0.60433(13) 0.79129(4) 0.49723(4) 0.0326(3) Uani 1 1 d . U . . .
H64A H 0.554600 0.776406 0.476642 0.049 Uiso 1 1 calc R U . . .
H64B H 0.638161 0.818364 0.484952 0.049 Uiso 1 1 calc R U . . .
H64C H 0.557496 0.799438 0.521593 0.049 Uiso 1 1 calc R U . . .
C65 C 0.43042(15) 0.63384(7) 0.35475(7) 0.0216(5) Uani 0.9227(16) 1 d D U P C 1
C66 C 0.39102(13) 0.67784(5) 0.35041(4) 0.0263(3) Uani 0.9227(16) 1 d D U P C 1
H66 H 0.337281 0.689666 0.370046 0.032 Uiso 0.9227(16) 1 calc R U P C 1
C67 C 0.42943(16) 0.70451(5) 0.31775(5) 0.0321(4) Uani 0.9227(16) 1 d D U P C 1
H67 H 0.401418 0.734290 0.315125 0.039 Uiso 0.9227(16) 1 calc R U P C 1
C68 C 0.50857(16) 0.68785(6) 0.28894(5) 0.0315(4) Uani 0.9227(16) 1 d D U P C 1
H68 H 0.536019 0.706327 0.266962 0.038 Uiso 0.9227(16) 1 calc R U P C 1
C69 C 0.54712(13) 0.64419(5) 0.29245(5) 0.0322(3) Uani 0.9227(16) 1 d D U P C 1
H69 H 0.600541 0.632526 0.272619 0.039 Uiso 0.9227(16) 1 calc R U P C 1
C70 C 0.50808(12) 0.61725(5) 0.32486(4) 0.0267(3) Uani 0.9227(16) 1 d D U P C 1
H70 H 0.534463 0.587181 0.326760 0.032 Uiso 0.9227(16) 1 calc R U P C 1
C49A C 0.049(2) 0.3052(9) 0.6554(7) 0.0234(7) Uani 0.28(3) 1 d D U P A 2
C50A C 0.1336(16) 0.2782(7) 0.6819(8) 0.043(4) Uani 0.28(3) 1 d D U P A 2
H50D H 0.208036 0.275214 0.667190 0.064 Uiso 0.28(3) 1 calc R U P A 2
H50E H 0.100821 0.248463 0.687153 0.064 Uiso 0.28(3) 1 calc R U P A 2
H50F H 0.146298 0.293618 0.708450 0.064 Uiso 0.28(3) 1 calc R U P A 2
C51A C -0.0672(16) 0.3144(9) 0.6771(8) 0.036(3) Uani 0.28(3) 1 d D U P A 2
H51D H -0.052959 0.330799 0.703055 0.054 Uiso 0.28(3) 1 calc R U P A 2
H51E H -0.105918 0.285968 0.683430 0.054 Uiso 0.28(3) 1 calc R U P A 2
H51F H -0.117109 0.332340 0.658843 0.054 Uiso 0.28(3) 1 calc R U P A 2
C52A C 0.024(3) 0.2781(8) 0.6163(5) 0.045(3) Uani 0.28(3) 1 d D U P A 2
H52D H -0.027330 0.295275 0.597873 0.067 Uiso 0.28(3) 1 calc R U P A 2
H52E H -0.013724 0.249923 0.623908 0.067 Uiso 0.28(3) 1 calc R U P A 2
H52F H 0.097656 0.271798 0.601824 0.067 Uiso 0.28(3) 1 calc R U P A 2
C53A C 0.3145(8) 0.4941(3) 0.8086(2) 0.0223(13) Uani 0.581(13) 1 d D U P B 2
C54A C 0.1932(7) 0.4885(3) 0.8278(3) 0.0298(13) Uani 0.581(13) 1 d D U P B 2
H54D H 0.141081 0.511715 0.816834 0.045 Uiso 0.581(13) 1 calc R U P B 2
H54E H 0.198718 0.491440 0.858092 0.045 Uiso 0.581(13) 1 calc R U P B 2
H54F H 0.162208 0.458944 0.820709 0.045 Uiso 0.581(13) 1 calc R U P B 2
C55A C 0.3945(8) 0.4564(3) 0.8225(3) 0.0455(17) Uani 0.581(13) 1 d D U P B 2
H55D H 0.363897 0.427798 0.812444 0.068 Uiso 0.581(13) 1 calc R U P B 2
H55E H 0.398445 0.455977 0.852963 0.068 Uiso 0.581(13) 1 calc R U P B 2
H55F H 0.472759 0.461293 0.811092 0.068 Uiso 0.581(13) 1 calc R U P B 2
C56A C 0.3624(6) 0.53915(19) 0.82303(11) 0.0406(12) Uani 0.581(13) 1 d D U P B 2
H56D H 0.441678 0.543152 0.812229 0.061 Uiso 0.581(13) 1 calc R U P B 2
H56E H 0.364048 0.539970 0.853518 0.061 Uiso 0.581(13) 1 calc R U P B 2
H56F H 0.312270 0.563240 0.812641 0.061 Uiso 0.581(13) 1 calc R U P B 2
C65A C 0.4126(19) 0.6407(11) 0.3579(10) 0.026(3) Uani 0.0773(16) 1 d D U P C 2
C66A C 0.5237(13) 0.6587(5) 0.3552(5) 0.029(2) Uani 0.0773(16) 1 d D U P C 2
H66A H 0.583420 0.649184 0.373734 0.034 Uiso 0.0773(16) 1 calc R U P C 2
C67A C 0.5466(14) 0.6909(6) 0.3253(5) 0.033(2) Uani 0.0773(16) 1 d D U P C 2
H67A H 0.620487 0.705186 0.324071 0.039 Uiso 0.0773(16) 1 calc R U P C 2
C68A C 0.4611(16) 0.7015(7) 0.2977(7) 0.033(2) Uani 0.0773(16) 1 d D U P C 2
H68A H 0.480246 0.721268 0.275536 0.039 Uiso 0.0773(16) 1 calc R U P C 2
C69A C 0.3496(14) 0.6857(6) 0.2998(5) 0.034(2) Uani 0.0773(16) 1 d D U P C 2
H69A H 0.291302 0.695585 0.280889 0.041 Uiso 0.0773(16) 1 calc R U P C 2
C70A C 0.3243(14) 0.6542(5) 0.3308(5) 0.032(2) Uani 0.0773(16) 1 d D U P C 2
H70A H 0.247845 0.642204 0.333342 0.038 Uiso 0.0773(16) 1 calc R U P C 2
H26 H 0.421538 0.576816 0.516288 0.050 Uiso 1 1 d . . . . .
H57 H 0.477879 0.634571 0.501116 0.050 Uiso 1 1 d . . . . .

loop_
_atom_site_aniso_label
_atom_site_aniso_U_11
_atom_site_aniso_U_22
_atom_site_aniso_U_33
_atom_site_aniso_U_23
_atom_site_aniso_U_13
_atom_site_aniso_U_12
N1 0.0190(5) 0.0193(5) 0.0135(4) 0.0018(4) -0.0020(4) -0.0048(4)
N28 0.0196(5) 0.0155(5) 0.0144(4) 0.0021(4) -0.0023(4) -0.0025(4)
N36 0.0188(5) 0.0151(5) 0.0146(4) 0.0006(4) -0.0006(4) -0.0031(4)
C2 0.0204(6) 0.0160(5) 0.0136(5) 0.0000(4) -0.0018(4) -0.0039(4)
C3 0.0185(6) 0.0196(6) 0.0191(6) 0.0021(5) -0.0024(4) 0.0009(5)
C4 0.0193(6) 0.0241(6) 0.0198(6) 0.0017(5) 0.0025(4) -0.0018(5)
C5 0.0235(6) 0.0188(6) 0.0171(5) 0.0001(4) -0.0012(4) -0.0040(5)
C6 0.0225(6) 0.0159(5) 0.0187(6) 0.0009(4) -0.0035(4) 0.0000(5)
C7 0.0199(6) 0.0159(5) 0.0160(5) -0.0035(4) -0.0013(4) -0.0020(4)
C8 0.0207(6) 0.0170(6) 0.0209(6) -0.0015(5) 0.0007(4) 0.0009(5)
C9 0.0172(5) 0.0198(6) 0.0178(5) -0.0003(4) -0.0003(4) 0.0003(4)
C10 0.0183(5) 0.0194(6) 0.0122(5) -0.0001(4) 0.0014(4) -0.0007(4)
C11 0.0155(5) 0.0215(6) 0.0151(5) -0.0008(4) 0.0002(4) -0.0004(4)
C12 0.0188(6) 0.0210(6) 0.0152(5) -0.0020(4) 0.0021(4) -0.0021(5)
C13 0.0212(6) 0.0172(6) 0.0206(6) -0.0007(5) -0.0001(4) 0.0012(5)
C14 0.0178(5) 0.0224(6) 0.0171(5) 0.0008(5) -0.0016(4) 0.0006(5)
C15 0.0181(5) 0.0191(6) 0.0123(5) -0.0011(4) 0.0003(4) -0.0035(4)
C16 0.0179(5) 0.0143(5) 0.0194(6) 0.0022(4) -0.0002(4) -0.0005(4)
C17 0.0176(5) 0.0157(5) 0.0189(6) -0.0001(4) -0.0013(4) 0.0013(4)
C18 0.0176(5) 0.0147(5) 0.0200(6) 0.0002(4) -0.0007(4) 0.0008(4)
C19 0.0174(5) 0.0157(5) 0.0175(5) -0.0017(4) -0.0027(4) 0.0010(4)
C20 0.0188(5) 0.0170(5) 0.0166(5) 0.0000(4) -0.0005(4) 0.0009(5)
C22 0.0162(5) 0.0153(5) 0.0166(5) 0.0005(4) -0.0004(4) -0.0004(4)
C23 0.0157(5) 0.0160(5) 0.0156(5) 0.0015(4) 0.0007(4) 0.0011(4)
C24 0.0152(5) 0.0151(5) 0.0177(5) 0.0003(4) -0.0010(4) -0.0017(4)
C25 0.0144(5) 0.0165(5) 0.0160(5) -0.0006(4) -0.0012(4) 0.0020(4)
C26 0.0181(5) 0.0169(5) 0.0152(5) 0.0023(4) -0.0002(4) -0.0011(4)
C27 0.0146(5) 0.0143(5) 0.0181(5) -0.0002(4) -0.0019(4) 0.0002(4)
C29 0.0206(6) 0.0181(6) 0.0162(5) 0.0003(4) -0.0003(4) 0.0001(5)
C30 0.0190(6) 0.0173(6) 0.0190(6) -0.0022(4) -0.0018(4) 0.0016(5)
C31 0.0187(6) 0.0154(5) 0.0223(6) -0.0018(4) -0.0017(4) -0.0024(4)
C32 0.0243(6) 0.0209(6) 0.0195(6) -0.0021(5) -0.0044(5) -0.0025(5)
C33 0.0257(7) 0.0345(7) 0.0275(7) -0.0010(5) -0.0077(5) -0.0026(6)
C34 0.0335(7) 0.0277(7) 0.0197(6) -0.0009(5) -0.0077(5) -0.0039(6)
C35 0.0336(7) 0.0245(6) 0.0251(6) -0.0060(5) -0.0049(5) -0.0019(5)
C37 0.0204(6) 0.0171(5) 0.0169(5) 0.0002(4) -0.0007(4) -0.0005(5)
C38 0.0261(6) 0.0209(6) 0.0174(6) -0.0001(5) -0.0015(5) -0.0051(5)
C39 0.0267(6) 0.0235(6) 0.0161(6) 0.0011(5) -0.0007(5) -0.0030(5)
C40 0.0237(6) 0.0201(6) 0.0177(6) 0.0037(5) 0.0016(5) -0.0020(5)
C41 0.0190(6) 0.0176(6) 0.0187(6) 0.0014(4) 0.0004(4) -0.0011(5)
C42 0.0188(5) 0.0191(6) 0.0143(5) 0.0007(4) -0.0004(4) 0.0008(4)
C43 0.0152(5) 0.0156(5) 0.0196(5) 0.0017(4) -0.0007(4) -0.0009(4)
C44 0.0210(6) 0.0192(6) 0.0173(5) 0.0012(4) -0.0016(4) -0.0015(5)
C45 0.0245(6) 0.0195(6) 0.0205(6) -0.0010(5) -0.0037(5) -0.0032(5)
C46 0.0211(6) 0.0179(6) 0.0221(6) 0.0017(5) -0.0034(5) -0.0026(5)
C47 0.0208(6) 0.0202(6) 0.0182(5) 0.0038(5) 0.0001(4) -0.0017(5)
C48 0.0177(5) 0.0189(6) 0.0178(5) 0.0011(4) -0.0009(4) -0.0002(5)
C57 0.0284(6) 0.0213(6) 0.0201(6) 0.0025(5) -0.0055(5) -0.0055(5)
C58 0.0316(7) 0.0224(6) 0.0198(6) 0.0057(5) -0.0039(5) -0.0057(5)
C59 0.0237(6) 0.0176(6) 0.0236(6) 0.0029(5) 0.0005(5) -0.0017(5)
C60 0.0193(6) 0.0158(5) 0.0229(6) -0.0010(4) -0.0013(5) -0.0016(4)
C71 0.0227(6) 0.0190(6) 0.0160(5) -0.0008(4) -0.0008(4) -0.0024(5)
C72 0.0244(6) 0.0256(7) 0.0291(7) -0.0064(5) -0.0007(5) -0.0003(5)
C73 0.0375(8) 0.0235(7) 0.0303(7) -0.0096(5) 0.0006(6) -0.0003(6)
C74 0.0355(7) 0.0244(6) 0.0224(6) -0.0030(5) -0.0050(5) -0.0088(6)
C75 0.0246(6) 0.0263(6) 0.0231(6) 0.0014(5) -0.0038(5) -0.0054(5)
C76 0.0232(6) 0.0196(6) 0.0194(6) -0.0007(5) -0.0012(5) -0.0014(5)
B21 0.0185(6) 0.0158(6) 0.0177(6) -0.0006(5) -0.0011(5) 0.0018(5)
C49 0.030(2) 0.0187(16) 0.0218(6) 0.0034(8) -0.0038(12) -0.0059(13)
C50 0.0298(17) 0.0185(15) 0.024(2) 0.0073(12) -0.0015(11) 0.0059(13)
C51 0.034(2) 0.030(2) 0.041(2) 0.0164(19) -0.0049(17) -0.0071(15)
C52 0.066(3) 0.0238(18) 0.0273(14) 0.0007(12) -0.0056(19) -0.020(2)
C53 0.033(3) 0.031(4) 0.021(3) -0.003(2) 0.005(2) -0.011(3)
C54 0.052(5) 0.050(5) 0.023(3) -0.001(3) -0.003(3) 0.016(4)
C55 0.035(3) 0.042(4) 0.015(2) 0.005(3) -0.0076(17) 0.009(3)
C56 0.087(5) 0.049(4) 0.0149(19) 0.007(2) -0.012(3) -0.030(3)
C61 0.0309(7) 0.0199(6) 0.0233(6) 0.0029(5) 0.0023(5) -0.0048(5)
C62 0.0437(8) 0.0266(7) 0.0293(7) 0.0013(6) 0.0037(6) -0.0157(6)
C63 0.0348(7) 0.0283(7) 0.0283(7) 0.0009(6) 0.0053(6) -0.0068(6)
C64 0.0413(8) 0.0235(7) 0.0329(7) 0.0084(6) 0.0054(6) -0.0001(6)
C65 0.0225(8) 0.0230(10) 0.0192(8) 0.0039(7) -0.0021(7) -0.0041(7)
C66 0.0356(8) 0.0220(7) 0.0215(7) 0.0016(5) 0.0026(6) -0.0011(6)
C67 0.0497(10) 0.0208(7) 0.0259(8) 0.0041(6) 0.0005(7) -0.0040(7)
C68 0.0391(9) 0.0323(8) 0.0231(8) 0.0083(6) 0.0030(6) -0.0104(7)
C69 0.0312(8) 0.0397(9) 0.0256(7) 0.0083(6) 0.0076(6) -0.0004(7)
C70 0.0268(7) 0.0284(7) 0.0250(7) 0.0064(6) 0.0041(5) 0.0025(6)
C49A 0.030(2) 0.0187(16) 0.0218(6) 0.0034(8) -0.0038(12) -0.0059(13)
C50A 0.068(7) 0.027(5) 0.033(7) 0.006(4) -0.002(4) -0.020(5)
C51A 0.014(4) 0.044(7) 0.049(6) 0.009(5) 0.005(4) -0.012(4)
C52A 0.075(8) 0.034(6) 0.025(4) 0.002(4) 0.005(5) -0.029(6)
C53A 0.035(3) 0.0222(19) 0.0101(17) 0.0028(14) -0.0011(16) -0.0007(16)
C54A 0.036(2) 0.034(2) 0.019(2) -0.0037(14) 0.0097(18) -0.0015(17)
C55A 0.050(3) 0.060(4) 0.0261(19) 0.001(3) -0.0075(19) 0.019(3)
C56A 0.063(3) 0.043(2) 0.0151(12) -0.0012(13) -0.0019(16) -0.0252(19)
C65A 0.029(5) 0.028(5) 0.021(4) -0.001(4) 0.004(4) -0.004(4)
C66A 0.033(4) 0.029(4) 0.024(4) 0.005(4) 0.004(4) -0.004(4)
C67A 0.040(4) 0.030(4) 0.028(4) 0.005(4) 0.008(4) -0.007(4)
C68A 0.043(5) 0.029(4) 0.026(4) 0.004(4) 0.012(4) -0.004(4)
C69A 0.044(4) 0.029(4) 0.029(4) 0.005(4) 0.001(4) -0.007(4)
C70A 0.040(4) 0.027(4) 0.027(4) 0.001(4) 0.001(4) -0.007(4)

loop_
_atom_type_symbol
_atom_type_description
_atom_type_scat_dispersion_real
_atom_type_scat_dispersion_imag
_atom_type_scat_source
C C 0.0181 0.0091 'International Tables Vol C Tables 4.2.6.8 and 6.1.1.4'
H H 0.0000 0.0000 'International Tables Vol C Tables 4.2.6.8 and 6.1.1.4'
B B 0.0090 0.0039 'International Tables Vol C Tables 4.2.6.8 and 6.1.1.4'
N N 0.0311 0.0180 'International Tables Vol C Tables 4.2.6.8 and 6.1.1.4'

loop_
_geom_angle_atom_site_label_1
_geom_angle_atom_site_label_2
_geom_angle_atom_site_label_3
_geom_angle
_geom_angle_site_symmetry_1
_geom_angle_site_symmetry_3
_geom_angle_publ_flag
C15 N1 C2 114.78(9) . . ?
C25 N1 C2 121.28(9) . . ?
C25 N1 C15 123.84(9) . . ?
C19 N28 C16 107.52(9) . . ?
C19 N28 C27 121.57(9) . . ?
C27 N28 C16 130.90(9) . . ?
C23 N36 C43 130.76(9) . . ?
C42 N36 C23 121.90(9) . . ?
C42 N36 C43 107.34(9) . . ?
C3 C2 N1 120.54(10) . . ?
C3 C2 C7 121.12(10) . . ?
C7 C2 N1 118.33(10) . . ?
C2 C3 H3 120.2 . . ?
C4 C3 C2 119.58(11) . . ?
C4 C3 H3 120.2 . . ?
C3 C4 H4 119.5 . . ?
C3 C4 C5 120.92(11) . . ?
C5 C4 H4 119.5 . . ?
C4 C5 C6 118.32(11) . . ?
C4 C5 C65 119.08(12) . . ?
C4 C5 C65A 129.5(11) . . ?
C6 C5 C65 122.58(12) . . ?
C6 C5 C65A 112.0(11) . . ?
C5 C6 H6 119.2 . . ?
C7 C6 C5 121.60(11) . . ?
C7 C6 H6 119.2 . . ?
C2 C7 C8 117.78(10) . . ?
C6 C7 C2 118.41(11) . . ?
C6 C7 C8 123.80(11) . . ?
C7 C8 H8A 108.9 . . ?
C7 C8 H8B 108.9 . . ?
C7 C8 C9 113.30(9) . . ?
H8A C8 H8B 107.7 . . ?
C9 C8 H8A 108.9 . . ?
C9 C8 H8B 108.9 . . ?
C8 C9 H9A 107.5 . . ?
C8 C9 H9B 107.5 . . ?
H9A C9 H9B 107.0 . . ?
C10 C9 C8 119.22(10) . . ?
C10 C9 H9A 107.5 . . ?
C10 C9 H9B 107.5 . . ?
C11 C10 C9 116.72(10) . . ?
C11 C10 C15 117.34(10) . . ?
C15 C10 C9 125.94(10) . . ?
C10 C11 H11 118.3 . . ?
C12 C11 C10 123.37(11) . . ?
C12 C11 H11 118.3 . . ?
C11 C12 C13 117.76(11) . . ?
C11 C12 C71 120.94(10) . . ?
C13 C12 C71 121.27(11) . . ?
C12 C13 H13 119.9 . . ?
C14 C13 C12 120.10(11) . . ?
C14 C13 H13 119.9 . . ?
C13 C14 H14 119.4 . . ?
C13 C14 C15 121.12(11) . . ?
C15 C14 H14 119.4 . . ?
C10 C15 N1 120.88(10) . . ?
C14 C15 N1 118.67(10) . . ?
C14 C15 C10 120.25(10) . . ?
C17 C16 N28 108.18(9) . . ?
C57 C16 N28 133.11(11) . . ?
C57 C16 C17 118.68(10) . . ?
C16 C17 C18 107.73(10) . . ?
C60 C17 C16 121.55(10) . . ?
C60 C17 C18 130.68(11) . . ?
C19 C18 C17 106.64(10) . . ?
C31 C18 C17 134.07(11) . . ?
C31 C18 C19 119.28(10) . . ?
N28 C19 C18 109.88(10) . . ?
C20 C19 N28 126.44(10) . . ?
C20 C19 C18 123.67(10) . . ?
C19 C20 C29 114.60(10) . . ?
C19 C20 B21 116.00(10) . . ?
C29 C20 B21 129.40(10) . . ?
C23 C22 C27 115.47(10) . . ?
C23 C22 B21 122.29(10) . . ?
C27 C22 B21 122.23(10) . . ?
N36 C23 C22 117.39(10) . . ?
C24 C23 N36 120.09(10) . . ?
C24 C23 C22 122.52(10) . . ?
C23 C24 H24 120.2 . . ?
C23 C24 C25 119.63(10) . . ?
C25 C24 H24 120.2 . . ?
N1 C25 C24 121.53(10) . . ?
N1 C25 C26 118.76(10) . . ?
C24 C25 C26 119.71(10) . . ?
C25 C26 H26 118.2 . . ?
C27 C26 C25 120.41(10) . . ?
C27 C26 H26 121.4 . . ?
N28 C27 C22 117.98(10) . . ?
C26 C27 N28 120.04(10) . . ?
C26 C27 C22 121.98(10) . . ?
C20 C29 H29 118.0 . . ?
C30 C29 C20 124.09(11) . . ?
C30 C29 H29 118.0 . . ?
C29 C30 C31 118.23(10) . . ?
C29 C30 C32 122.23(10) . . ?
C31 C30 C32 119.54(10) . . ?
C18 C31 C30 120.06(11) . . ?
C18 C31 H31 120.0 . . ?
C30 C31 H31 120.0 . . ?
C30 C32 C33 109.45(10) . . ?
C30 C32 C35 109.20(10) . . ?
C33 C32 C35 109.02(10) . . ?
C34 C32 C30 112.44(10) . . ?
C34 C32 C33 108.12(10) . . ?
C34 C32 C35 108.55(10) . . ?
C32 C33 H33A 109.5 . . ?
C32 C33 H33B 109.5 . . ?
C32 C33 H33C 109.5 . . ?
H33A C33 H33B 109.5 . . ?
H33A C33 H33C 109.5 . . ?
H33B C33 H33C 109.5 . . ?
C32 C34 H34A 109.5 . . ?
C32 C34 H34B 109.5 . . ?
C32 C34 H34C 109.5 . . ?
H34A C34 H34B 109.5 . . ?
H34A C34 H34C 109.5 . . ?
H34B C34 H34C 109.5 . . ?
C32 C35 H35A 109.5 . . ?
C32 C35 H35B 109.5 . . ?
C32 C35 H35C 109.5 . . ?
H35A C35 H35B 109.5 . . ?
H35A C35 H35C 109.5 . . ?
H35B C35 H35C 109.5 . . ?
C38 C37 B21 129.80(11) . . ?
C42 C37 C38 114.47(10) . . ?
C42 C37 B21 115.66(10) . . ?
C37 C38 H38 118.0 . . ?
C39 C38 C37 123.95(11) . . ?
C39 C38 H38 118.0 . . ?
C38 C39 C40 118.49(11) . . ?
C38 C39 C53 122.8(4) . . ?
C38 C39 C53A 121.8(3) . . ?
C40 C39 C53 118.0(4) . . ?
C40 C39 C53A 119.7(3) . . ?
C39 C40 H40 120.0 . . ?
C41 C40 C39 119.92(11) . . ?
C41 C40 H40 120.0 . . ?
C40 C41 C42 119.34(11) . . ?
C40 C41 C48 133.75(11) . . ?
C42 C41 C48 106.75(10) . . ?
C37 C42 N36 126.15(10) . . ?
C37 C42 C41 123.78(10) . . ?
C41 C42 N36 109.97(10) . . ?
C44 C43 N36 132.45(10) . . ?
C44 C43 C48 119.16(10) . . ?
C48 C43 N36 108.12(9) . . ?
C43 C44 H44 120.8 . . ?
C43 C44 C45 118.46(11) . . ?
C45 C44 H44 120.8 . . ?
C44 C45 H45 118.5 . . ?
C44 C45 C46 123.07(11) . . ?
C46 C45 H45 118.5 . . ?
C45 C46 C49 123.1(3) . . ?
C45 C46 C49A 123.8(8) . . ?
C47 C46 C45 117.67(11) . . ?
C47 C46 C49 119.2(3) . . ?
C47 C46 C49A 118.3(8) . . ?
C46 C47 H47 119.8 . . ?
C48 C47 C46 120.44(11) . . ?
C48 C47 H47 119.8 . . ?
C43 C48 C41 107.59(10) . . ?
C47 C48 C41 131.05(11) . . ?
C47 C48 C43 121.14(11) . . ?
C16 C57 H57 125.4 . . ?
C58 C57 C16 118.39(11) . . ?
C58 C57 H57 116.2 . . ?
C57 C58 H58 118.2 . . ?
C57 C58 C59 123.69(11) . . ?
C59 C58 H58 118.2 . . ?
C58 C59 C61 120.12(11) . . ?
C60 C59 C58 117.24(11) . . ?
C60 C59 C61 122.60(11) . . ?
C17 C60 H60 119.8 . . ?
C59 C60 C17 120.45(11) . . ?
C59 C60 H60 119.8 . . ?
C72 C71 C12 120.41(11) . . ?
C72 C71 C76 118.03(11) . . ?
C76 C71 C12 121.55(11) . . ?
C71 C72 H72 119.5 . . ?
C73 C72 C71 120.98(12) . . ?
C73 C72 H72 119.5 . . ?
C72 C73 H73 119.8 . . ?
C74 C73 C72 120.34(12) . . ?
C74 C73 H73 119.8 . . ?
C73 C74 H74 120.3 . . ?
C75 C74 C73 119.42(12) . . ?
C75 C74 H74 120.3 . . ?
C74 C75 H75 119.8 . . ?
C74 C75 C76 120.30(12) . . ?
C76 C75 H75 119.9 . . ?
C71 C76 H76 119.5 . . ?
C75 C76 C71 120.92(12) . . ?
C75 C76 H76 119.5 . . ?
C20 B21 C37 128.98(10) . . ?
C22 B21 C20 115.36(10) . . ?
C22 B21 C37 115.66(10) . . ?
C50 C49 C46 111.5(6) . . ?
C51 C49 C46 107.3(6) . . ?
C51 C49 C50 109.0(6) . . ?
C52 C49 C46 112.6(6) . . ?
C52 C49 C50 107.4(5) . . ?
C52 C49 C51 108.9(6) . . ?
C49 C50 H50A 109.5 . . ?
C49 C50 H50B 109.5 . . ?
C49 C50 H50C 109.5 . . ?
H50A C50 H50B 109.5 . . ?
H50A C50 H50C 109.5 . . ?
H50B C50 H50C 109.5 . . ?
C49 C51 H51A 109.5 . . ?
C49 C51 H51B 109.5 . . ?
C49 C51 H51C 109.5 . . ?
H51A C51 H51B 109.5 . . ?
H51A C51 H51C 109.5 . . ?
H51B C51 H51C 109.5 . . ?
C49 C52 H52A 109.5 . . ?
C49 C52 H52B 109.5 . . ?
C49 C52 H52C 109.5 . . ?
H52A C52 H52B 109.5 . . ?
H52A C52 H52C 109.5 . . ?
H52B C52 H52C 109.5 . . ?
C39 C53 C54 108.1(9) . . ?
C39 C53 C55 111.9(8) . . ?
C39 C53 C56 112.5(7) . . ?
C54 C53 C55 108.6(10) . . ?
C54 C53 C56 109.0(9) . . ?
C55 C53 C56 106.5(7) . . ?
C53 C54 H54A 109.5 . . ?
C53 C54 H54B 109.5 . . ?
C53 C54 H54C 109.5 . . ?
H54A C54 H54B 109.5 . . ?
H54A C54 H54C 109.5 . . ?
H54B C54 H54C 109.5 . . ?
C53 C55 H55A 109.5 . . ?
C53 C55 H55B 109.5 . . ?
C53 C55 H55C 109.5 . . ?
H55A C55 H55B 109.5 . . ?
H55A C55 H55C 109.5 . . ?
H55B C55 H55C 109.5 . . ?
C53 C56 H56A 109.5 . . ?
C53 C56 H56B 109.5 . . ?
C53 C56 H56C 109.5 . . ?
H56A C56 H56B 109.5 . . ?
H56A C56 H56C 109.5 . . ?
H56B C56 H56C 109.5 . . ?
C59 C61 C62 111.90(10) . . ?
C59 C61 C63 109.82(10) . . ?
C59 C61 C64 109.12(10) . . ?
C62 C61 C63 108.32(11) . . ?
C62 C61 C64 108.35(11) . . ?
C63 C61 C64 109.28(11) . . ?
C61 C62 H62A 109.5 . . ?
C61 C62 H62B 109.5 . . ?
C61 C62 H62C 109.5 . . ?
H62A C62 H62B 109.5 . . ?
H62A C62 H62C 109.5 . . ?
H62B C62 H62C 109.5 . . ?
C61 C63 H63A 109.5 . . ?
C61 C63 H63B 109.5 . . ?
C61 C63 H63C 109.5 . . ?
H63A C63 H63B 109.5 . . ?
H63A C63 H63C 109.5 . . ?
H63B C63 H63C 109.5 . . ?
C61 C64 H64A 109.5 . . ?
C61 C64 H64B 109.5 . . ?
C61 C64 H64C 109.5 . . ?
H64A C64 H64B 109.5 . . ?
H64A C64 H64C 109.5 . . ?
H64B C64 H64C 109.5 . . ?
C66 C65 C5 121.01(16) . . ?
C66 C65 C70 118.06(14) . . ?
C70 C65 C5 120.93(15) . . ?
C65 C66 H66 119.6 . . ?
C67 C66 C65 120.84(15) . . ?
C67 C66 H66 119.6 . . ?
C66 C67 H67 119.8 . . ?
C68 C67 C66 120.33(14) . . ?
C68 C67 H67 119.8 . . ?
C67 C68 H68 120.2 . . ?
C69 C68 C67 119.53(13) . . ?
C69 C68 H68 120.2 . . ?
C68 C69 H69 119.8 . . ?
C68 C69 C70 120.32(14) . . ?
C70 C69 H69 119.8 . . ?
C65 C70 H70 119.6 . . ?
C69 C70 C65 120.89(14) . . ?
C69 C70 H70 119.6 . . ?
C46 C49A C51A 112.4(16) . . ?
C50A C49A C46 103.7(16) . . ?
C50A C49A C51A 113.2(17) . . ?
C50A C49A C52A 107.5(15) . . ?
C52A C49A C46 111.9(16) . . ?
C52A C49A C51A 108.1(15) . . ?
C49A C50A H50D 109.5 . . ?
C49A C50A H50E 109.5 . . ?
C49A C50A H50F 109.5 . . ?
H50D C50A H50E 109.5 . . ?
H50D C50A H50F 109.5 . . ?
H50E C50A H50F 109.5 . . ?
C49A C51A H51D 109.5 . . ?
C49A C51A H51E 109.5 . . ?
C49A C51A H51F 109.5 . . ?
H51D C51A H51E 109.5 . . ?
H51D C51A H51F 109.5 . . ?
H51E C51A H51F 109.5 . . ?
C49A C52A H52D 109.5 . . ?
C49A C52A H52E 109.5 . . ?
C49A C52A H52F 109.5 . . ?
H52D C52A H52E 109.5 . . ?
H52D C52A H52F 109.5 . . ?
H52E C52A H52F 109.5 . . ?
C54A C53A C39 110.4(6) . . ?
C55A C53A C39 105.7(6) . . ?
C55A C53A C54A 110.5(7) . . ?
C55A C53A C56A 110.2(5) . . ?
C56A C53A C39 112.6(5) . . ?
C56A C53A C54A 107.4(6) . . ?
C53A C54A H54D 109.5 . . ?
C53A C54A H54E 109.5 . . ?
C53A C54A H54F 109.5 . . ?
H54D C54A H54E 109.5 . . ?
H54D C54A H54F 109.5 . . ?
H54E C54A H54F 109.5 . . ?
C53A C55A H55D 109.5 . . ?
C53A C55A H55E 109.5 . . ?
C53A C55A H55F 109.5 . . ?
H55D C55A H55E 109.5 . . ?
H55D C55A H55F 109.5 . . ?
H55E C55A H55F 109.5 . . ?
C53A C56A H56D 109.5 . . ?
C53A C56A H56E 109.5 . . ?
C53A C56A H56F 109.5 . . ?
H56D C56A H56E 109.5 . . ?
H56D C56A H56F 109.5 . . ?
H56E C56A H56F 109.5 . . ?
C66A C65A C5 117.7(13) . . ?
C66A C65A C70A 121.1(13) . . ?
C70A C65A C5 121.2(14) . . ?
C65A C66A H66A 120.5 . . ?
C67A C66A C65A 119.1(14) . . ?
C67A C66A H66A 120.5 . . ?
C66A C67A H67A 120.7 . . ?
C68A C67A C66A 118.7(14) . . ?
C68A C67A H67A 120.7 . . ?
C67A C68A H68A 117.9 . . ?
C67A C68A C69A 124.1(16) . . ?
C69A C68A H68A 117.9 . . ?
C68A C69A H69A 121.2 . . ?
C68A C69A C70A 117.5(15) . . ?
C70A C69A H69A 121.2 . . ?
C65A C70A C69A 119.2(14) . . ?
C65A C70A H70A 120.4 . . ?
C69A C70A H70A 120.4 . . ?

loop_
_geom_bond_atom_site_label_1
_geom_bond_atom_site_label_2
_geom_bond_distance
_geom_bond_site_symmetry_2
_geom_bond_publ_flag
N1 C2 1.4362(14) . ?
N1 C15 1.4347(14) . ?
N1 C25 1.3832(14) . ?
N28 C16 1.4228(14) . ?
N28 C19 1.3993(14) . ?
N28 C27 1.4060(14) . ?
N36 C23 1.4061(14) . ?
N36 C42 1.4015(14) . ?
N36 C43 1.4241(14) . ?
C2 C3 1.3874(16) . ?
C2 C7 1.3932(16) . ?
C3 H3 0.9500 . ?
C3 C4 1.3861(16) . ?
C4 H4 0.9500 . ?
C4 C5 1.3968(17) . ?
C5 C6 1.3989(17) . ?
C5 C65 1.4907(19) . ?
C5 C65A 1.501(15) . ?
C6 H6 0.9500 . ?
C6 C7 1.3926(16) . ?
C7 C8 1.5045(16) . ?
C8 H8A 0.9900 . ?
C8 H8B 0.9900 . ?
C8 C9 1.5352(16) . ?
C9 H9A 0.9900 . ?
C9 H9B 0.9900 . ?
C9 C10 1.5206(16) . ?
C10 C11 1.4001(16) . ?
C10 C15 1.4010(16) . ?
C11 H11 0.9500 . ?
C11 C12 1.3910(16) . ?
C12 C13 1.4052(16) . ?
C12 C71 1.4881(16) . ?
C13 H13 0.9500 . ?
C13 C14 1.3837(16) . ?
C14 H14 0.9500 . ?
C14 C15 1.3957(16) . ?
C16 C17 1.4095(16) . ?
C16 C57 1.3991(16) . ?
C17 C18 1.4452(16) . ?
C17 C60 1.3932(16) . ?
C18 C19 1.4029(16) . ?
C18 C31 1.3871(16) . ?
C19 C20 1.3903(16) . ?
C20 C29 1.4126(16) . ?
C20 B21 1.5401(17) . ?
C22 C23 1.4303(15) . ?
C22 C27 1.4305(15) . ?
C22 B21 1.5332(16) . ?
C23 C24 1.3917(15) . ?
C24 H24 0.9500 . ?
C24 C25 1.3990(15) . ?
C25 C26 1.4019(16) . ?
C26 C27 1.3857(15) . ?
C26 H26 0.9143 . ?
C29 H29 0.9500 . ?
C29 C30 1.3966(16) . ?
C30 C31 1.4037(16) . ?
C30 C32 1.5358(16) . ?
C31 H31 0.9500 . ?
C32 C33 1.5362(17) . ?
C32 C34 1.5320(17) . ?
C32 C35 1.5366(17) . ?
C33 H33A 0.9800 . ?
C33 H33B 0.9800 . ?
C33 H33C 0.9800 . ?
C34 H34A 0.9800 . ?
C34 H34B 0.9800 . ?
C34 H34C 0.9800 . ?
C35 H35A 0.9800 . ?
C35 H35B 0.9800 . ?
C35 H35C 0.9800 . ?
C37 C38 1.4138(16) . ?
C37 C42 1.3926(16) . ?
C37 B21 1.5408(17) . ?
C38 H38 0.9500 . ?
C38 C39 1.3962(16) . ?
C39 C40 1.4012(17) . ?
C39 C53 1.520(10) . ?
C39 C53A 1.561(7) . ?
C40 H40 0.9500 . ?
C40 C41 1.3877(16) . ?
C41 C42 1.3996(16) . ?
C41 C48 1.4460(16) . ?
C43 C44 1.3920(16) . ?
C43 C48 1.4134(15) . ?
C44 H44 0.9500 . ?
C44 C45 1.3945(16) . ?
C45 H45 0.9500 . ?
C45 C46 1.4027(17) . ?
C46 C47 1.3908(17) . ?
C46 C49 1.542(10) . ?
C46 C49A 1.53(3) . ?
C47 H47 0.9500 . ?
C47 C48 1.3880(16) . ?
C57 C58 1.3891(17) . ?
C57 H57 0.9547 . ?
C58 H58 0.9500 . ?
C58 C59 1.4039(17) . ?
C59 C60 1.3871(17) . ?
C59 C61 1.5297(16) . ?
C60 H60 0.9500 . ?
C71 C72 1.3966(17) . ?
C71 C76 1.3973(17) . ?
C72 H72 0.9500 . ?
C72 C73 1.3874(18) . ?
C73 H73 0.9500 . ?
C73 C74 1.387(2) . ?
C74 H74 0.9500 . ?
C74 C75 1.3855(18) . ?
C75 H75 0.9500 . ?
C75 C76 1.3898(17) . ?
C76 H76 0.9500 . ?
C49 C50 1.533(6) . ?
C49 C51 1.533(6) . ?
C49 C52 1.527(6) . ?
C50 H50A 0.9800 . ?
C50 H50B 0.9800 . ?
C50 H50C 0.9800 . ?
C51 H51A 0.9800 . ?
C51 H51B 0.9800 . ?
C51 H51C 0.9800 . ?
C52 H52A 0.9800 . ?
C52 H52B 0.9800 . ?
C52 H52C 0.9800 . ?
C53 C54 1.522(11) . ?
C53 C55 1.532(11) . ?
C53 C56 1.548(10) . ?
C54 H54A 0.9800 . ?
C54 H54B 0.9800 . ?
C54 H54C 0.9800 . ?
C55 H55A 0.9800 . ?
C55 H55B 0.9800 . ?
C55 H55C 0.9800 . ?
C56 H56A 0.9800 . ?
C56 H56B 0.9800 . ?
C56 H56C 0.9800 . ?
C61 C62 1.5303(18) . ?
C61 C63 1.5342(18) . ?
C61 C64 1.5395(19) . ?
C62 H62A 0.9800 . ?
C62 H62B 0.9800 . ?
C62 H62C 0.9800 . ?
C63 H63A 0.9800 . ?
C63 H63B 0.9800 . ?
C63 H63C 0.9800 . ?
C64 H64A 0.9800 . ?
C64 H64B 0.9800 . ?
C64 H64C 0.9800 . ?
C65 C66 1.397(2) . ?
C65 C70 1.400(2) . ?
C66 H66 0.9500 . ?
C66 C67 1.389(2) . ?
C67 H67 0.9500 . ?
C67 C68 1.389(2) . ?
C68 H68 0.9500 . ?
C68 C69 1.382(2) . ?
C69 H69 0.9500 . ?
C69 C70 1.3903(19) . ?
C70 H70 0.9500 . ?
C49A C50A 1.521(14) . ?
C49A C51A 1.529(14) . ?
C49A C52A 1.522(15) . ?
C50A H50D 0.9800 . ?
C50A H50E 0.9800 . ?
C50A H50F 0.9800 . ?
C51A H51D 0.9800 . ?
C51A H51E 0.9800 . ?
C51A H51F 0.9800 . ?
C52A H52D 0.9800 . ?
C52A H52E 0.9800 . ?
C52A H52F 0.9800 . ?
C53A C54A 1.530(8) . ?
C53A C55A 1.518(8) . ?
C53A C56A 1.528(8) . ?
C54A H54D 0.9800 . ?
C54A H54E 0.9800 . ?
C54A H54F 0.9800 . ?
C55A H55D 0.9800 . ?
C55A H55E 0.9800 . ?
C55A H55F 0.9800 . ?
C56A H56D 0.9800 . ?
C56A H56E 0.9800 . ?
C56A H56F 0.9800 . ?
C65A C66A 1.386(17) . ?
C65A C70A 1.395(17) . ?
C66A H66A 0.9500 . ?
C66A C67A 1.384(15) . ?
C67A H67A 0.9500 . ?
C67A C68A 1.359(16) . ?
C68A H68A 0.9500 . ?
C68A C69A 1.366(16) . ?
C69A H69A 0.9500 . ?
C69A C70A 1.400(15) . ?
C70A H70A 0.9500 . ?

loop_
_geom_torsion_atom_site_label_1
_geom_torsion_atom_site_label_2
_geom_torsion_atom_site_label_3
_geom_torsion_atom_site_label_4
_geom_torsion
_geom_torsion_site_symmetry_1
_geom_torsion_site_symmetry_2
_geom_torsion_site_symmetry_3
_geom_torsion_site_symmetry_4
_geom_torsion_publ_flag
N1 C2 C3 C4 178.62(10) . . . . ?
N1 C2 C7 C6 -176.67(10) . . . . ?
N1 C2 C7 C8 2.00(15) . . . . ?
N1 C25 C26 C27 176.27(10) . . . . ?
N28 C16 C17 C18 -0.50(13) . . . . ?
N28 C16 C17 C60 -178.45(10) . . . . ?
N28 C16 C57 C58 177.77(12) . . . . ?
N28 C19 C20 C29 178.08(11) . . . . ?
N28 C19 C20 B21 -1.51(17) . . . . ?
N36 C23 C24 C25 -175.33(10) . . . . ?
N36 C43 C44 C45 175.62(11) . . . . ?
N36 C43 C48 C41 -2.66(13) . . . . ?
N36 C43 C48 C47 -177.79(10) . . . . ?
C2 N1 C15 C10 -58.40(14) . . . . ?
C2 N1 C15 C14 116.38(11) . . . . ?
C2 N1 C25 C24 176.24(10) . . . . ?
C2 N1 C25 C26 -2.82(16) . . . . ?
C2 C3 C4 C5 -2.01(18) . . . . ?
C2 C7 C8 C9 -69.48(13) . . . . ?
C3 C2 C7 C6 1.97(16) . . . . ?
C3 C2 C7 C8 -179.35(10) . . . . ?
C3 C4 C5 C6 1.94(17) . . . . ?
C3 C4 C5 C65 -176.69(14) . . . . ?
C3 C4 C5 C65A 176.7(19) . . . . ?
C4 C5 C6 C7 0.11(17) . . . . ?
C4 C5 C65 C66 -146.97(15) . . . . ?
C4 C5 C65 C70 32.8(2) . . . . ?
C4 C5 C65A C66A -31(4) . . . . ?
C4 C5 C65A C70A 148(2) . . . . ?
C5 C6 C7 C2 -2.02(17) . . . . ?
C5 C6 C7 C8 179.38(11) . . . . ?
C5 C65 C66 C67 178.71(15) . . . . ?
C5 C65 C70 C69 -178.12(15) . . . . ?
C5 C65A C66A C67A 179(2) . . . . ?
C5 C65A C70A C69A -177(2) . . . . ?
C6 C5 C65 C66 34.5(2) . . . . ?
C6 C5 C65 C70 -145.80(15) . . . . ?
C6 C5 C65A C66A 145(3) . . . . ?
C6 C5 C65A C70A -37(4) . . . . ?
C6 C7 C8 C9 109.12(12) . . . . ?
C7 C2 C3 C4 0.01(17) . . . . ?
C7 C8 C9 C10 48.29(14) . . . . ?
C8 C9 C10 C11 -169.06(10) . . . . ?
C8 C9 C10 C15 10.58(17) . . . . ?
C9 C10 C11 C12 -178.91(10) . . . . ?
C9 C10 C15 N1 -6.65(17) . . . . ?
C9 C10 C15 C14 178.65(10) . . . . ?
C10 C11 C12 C13 0.61(17) . . . . ?
C10 C11 C12 C71 -177.44(10) . . . . ?
C11 C10 C15 N1 172.98(10) . . . . ?
C11 C10 C15 C14 -1.72(16) . . . . ?
C11 C12 C13 C14 -2.39(16) . . . . ?
C11 C12 C71 C72 147.50(12) . . . . ?
C11 C12 C71 C76 -31.79(17) . . . . ?
C12 C13 C14 C15 2.12(17) . . . . ?
C12 C71 C72 C73 179.59(12) . . . . ?
C12 C71 C76 C75 -179.67(11) . . . . ?
C13 C12 C71 C72 -30.49(17) . . . . ?
C13 C12 C71 C76 150.22(12) . . . . ?
C13 C14 C15 N1 -174.82(10) . . . . ?
C13 C14 C15 C10 -0.01(17) . . . . ?
C15 N1 C2 C3 -104.36(12) . . . . ?
C15 N1 C2 C7 74.30(13) . . . . ?
C15 N1 C25 C24 0.06(17) . . . . ?
C15 N1 C25 C26 -179.00(10) . . . . ?
C15 C10 C11 C12 1.42(16) . . . . ?
C16 N28 C19 C18 -2.26(12) . . . . ?
C16 N28 C19 C20 176.68(11) . . . . ?
C16 N28 C27 C22 -176.34(11) . . . . ?
C16 N28 C27 C26 3.42(18) . . . . ?
C16 C17 C18 C19 -0.86(13) . . . . ?
C16 C17 C18 C31 -179.90(13) . . . . ?
C16 C17 C60 C59 0.49(18) . . . . ?
C16 C57 C58 C59 -0.1(2) . . . . ?
C17 C16 C57 C58 -0.06(18) . . . . ?
C17 C18 C19 N28 1.93(13) . . . . ?
C17 C18 C19 C20 -177.04(11) . . . . ?
C17 C18 C31 C30 179.41(12) . . . . ?
C18 C17 C60 C59 -176.94(12) . . . . ?
C18 C19 C20 C29 -3.11(17) . . . . ?
C18 C19 C20 B21 177.30(11) . . . . ?
C19 N28 C16 C17 1.67(12) . . . . ?
C19 N28 C16 C57 -176.32(13) . . . . ?
C19 N28 C27 C22 4.93(15) . . . . ?
C19 N28 C27 C26 -175.32(10) . . . . ?
C19 C18 C31 C30 0.46(17) . . . . ?
C19 C20 C29 C30 1.66(17) . . . . ?
C19 C20 B21 C22 5.91(15) . . . . ?
C19 C20 B21 C37 -174.24(11) . . . . ?
C20 C29 C30 C31 0.71(18) . . . . ?
C20 C29 C30 C32 179.86(11) . . . . ?
C22 C23 C24 C25 5.26(17) . . . . ?
C23 N36 C42 C37 -8.06(18) . . . . ?
C23 N36 C42 C41 175.53(10) . . . . ?
C23 N36 C43 C44 10.3(2) . . . . ?
C23 N36 C43 C48 -175.89(11) . . . . ?
C23 C22 C27 N28 178.85(10) . . . . ?
C23 C22 C27 C26 -0.90(16) . . . . ?
C23 C22 B21 C20 175.89(10) . . . . ?
C23 C22 B21 C37 -3.99(16) . . . . ?
C23 C24 C25 N1 179.13(10) . . . . ?
C23 C24 C25 C26 -1.82(16) . . . . ?
C24 C25 C26 C27 -2.81(17) . . . . ?
C25 N1 C2 C3 79.14(14) . . . . ?
C25 N1 C2 C7 -102.21(12) . . . . ?
C25 N1 C15 C10 118.00(12) . . . . ?
C25 N1 C15 C14 -67.21(15) . . . . ?
C25 C26 C27 N28 -175.55(10) . . . . ?
C25 C26 C27 C22 4.19(17) . . . . ?
C27 N28 C16 C17 -177.20(11) . . . . ?
C27 N28 C16 C57 4.8(2) . . . . ?
C27 N28 C19 C18 176.74(10) . . . . ?
C27 N28 C19 C20 -4.32(18) . . . . ?
C27 C22 C23 N36 176.73(10) . . . . ?
C27 C22 C23 C24 -3.85(16) . . . . ?
C27 C22 B21 C20 -5.37(16) . . . . ?
C27 C22 B21 C37 174.76(10) . . . . ?
C29 C20 B21 C22 -173.61(11) . . . . ?
C29 C20 B21 C37 6.2(2) . . . . ?
C29 C30 C31 C18 -1.80(17) . . . . ?
C29 C30 C32 C33 125.31(12) . . . . ?
C29 C30 C32 C34 5.13(16) . . . . ?
C29 C30 C32 C35 -115.42(12) . . . . ?
C31 C18 C19 N28 -178.85(10) . . . . ?
C31 C18 C19 C20 2.17(17) . . . . ?
C31 C30 C32 C33 -55.56(14) . . . . ?
C31 C30 C32 C34 -175.74(11) . . . . ?
C31 C30 C32 C35 63.71(14) . . . . ?
C32 C30 C31 C18 179.03(11) . . . . ?
C37 C38 C39 C40 0.22(19) . . . . ?
C37 C38 C39 C53 170.3(6) . . . . ?
C37 C38 C39 C53A -178.7(4) . . . . ?
C38 C37 C42 N36 -178.42(11) . . . . ?
C38 C37 C42 C41 -2.48(17) . . . . ?
C38 C37 B21 C20 3.6(2) . . . . ?
C38 C37 B21 C22 -176.59(12) . . . . ?
C38 C39 C40 C41 -0.07(18) . . . . ?
C38 C39 C53 C54 119.2(8) . . . . ?
C38 C39 C53 C55 -121.1(7) . . . . ?
C38 C39 C53 C56 -1.3(10) . . . . ?
C38 C39 C53A C54A 130.6(5) . . . . ?
C38 C39 C53A C55A -109.9(5) . . . . ?
C38 C39 C53A C56A 10.6(7) . . . . ?
C39 C40 C41 C42 -1.32(18) . . . . ?
C39 C40 C41 C48 173.31(12) . . . . ?
C40 C39 C53 C54 -70.6(10) . . . . ?
C40 C39 C53 C55 49.0(10) . . . . ?
C40 C39 C53 C56 168.9(6) . . . . ?
C40 C39 C53A C54A -48.3(7) . . . . ?
C40 C39 C53A C55A 71.2(7) . . . . ?
C40 C39 C53A C56A -168.3(4) . . . . ?
C40 C41 C42 N36 179.25(10) . . . . ?
C40 C41 C42 C37 2.74(18) . . . . ?
C40 C41 C48 C43 -175.45(13) . . . . ?
C40 C41 C48 C47 -1.0(2) . . . . ?
C42 N36 C23 C22 10.55(15) . . . . ?
C42 N36 C23 C24 -168.90(10) . . . . ?
C42 N36 C43 C44 -169.11(12) . . . . ?
C42 N36 C43 C48 4.66(12) . . . . ?
C42 C37 C38 C39 0.99(18) . . . . ?
C42 C37 B21 C20 -173.23(12) . . . . ?
C42 C37 B21 C22 6.62(15) . . . . ?
C42 C41 C48 C43 -0.34(13) . . . . ?
C42 C41 C48 C47 174.13(12) . . . . ?
C43 N36 C23 C22 -168.84(11) . . . . ?
C43 N36 C23 C24 11.72(18) . . . . ?
C43 N36 C42 C37 171.45(11) . . . . ?
C43 N36 C42 C41 -4.96(13) . . . . ?
C43 C44 C45 C46 -0.26(18) . . . . ?
C44 C43 C48 C41 172.08(10) . . . . ?
C44 C43 C48 C47 -3.05(17) . . . . ?
C44 C45 C46 C47 -1.31(18) . . . . ?
C44 C45 C46 C49 -177.8(4) . . . . ?
C44 C45 C46 C49A 172.9(10) . . . . ?
C45 C46 C47 C48 0.68(18) . . . . ?
C45 C46 C49 C50 127.2(4) . . . . ?
C45 C46 C49 C51 -113.5(5) . . . . ?
C45 C46 C49 C52 6.3(5) . . . . ?
C45 C46 C49A C50A 119.2(12) . . . . ?
C45 C46 C49A C51A -118.1(14) . . . . ?
C45 C46 C49A C52A 3.7(15) . . . . ?
C46 C47 C48 C41 -172.37(12) . . . . ?
C46 C47 C48 C43 1.47(18) . . . . ?
C47 C46 C49 C50 -49.3(7) . . . . ?
C47 C46 C49 C51 70.0(6) . . . . ?
C47 C46 C49 C52 -170.2(4) . . . . ?
C47 C46 C49A C50A -66.6(16) . . . . ?
C47 C46 C49A C51A 56.0(18) . . . . ?
C47 C46 C49A C52A 177.8(11) . . . . ?
C48 C41 C42 N36 3.30(13) . . . . ?
C48 C41 C42 C37 -173.22(11) . . . . ?
C48 C43 C44 C45 2.40(17) . . . . ?
C57 C16 C17 C18 177.84(11) . . . . ?
C57 C16 C17 C60 -0.12(17) . . . . ?
C57 C58 C59 C60 0.50(19) . . . . ?
C57 C58 C59 C61 -176.93(12) . . . . ?
C58 C59 C60 C17 -0.66(18) . . . . ?
C58 C59 C61 C62 -175.95(12) . . . . ?
C58 C59 C61 C63 -55.62(16) . . . . ?
C58 C59 C61 C64 64.14(15) . . . . ?
C60 C17 C18 C19 176.84(12) . . . . ?
C60 C17 C18 C31 -2.2(2) . . . . ?
C60 C59 C61 C62 6.76(17) . . . . ?
C60 C59 C61 C63 127.09(13) . . . . ?
C60 C59 C61 C64 -113.14(13) . . . . ?
C71 C12 C13 C14 175.66(10) . . . . ?
C71 C72 C73 C74 0.3(2) . . . . ?
C72 C71 C76 C75 1.02(18) . . . . ?
C72 C73 C74 C75 0.5(2) . . . . ?
C73 C74 C75 C76 -0.59(19) . . . . ?
C74 C75 C76 C71 -0.20(18) . . . . ?
C76 C71 C72 C73 -1.09(19) . . . . ?
B21 C20 C29 C30 -178.82(11) . . . . ?
B21 C22 C23 N36 -4.45(16) . . . . ?
B21 C22 C23 C24 174.98(11) . . . . ?
B21 C22 C27 N28 0.03(16) . . . . ?
B21 C22 C27 C26 -179.73(11) . . . . ?
B21 C37 C38 C39 -175.82(12) . . . . ?
B21 C37 C42 N36 -1.14(17) . . . . ?
B21 C37 C42 C41 174.80(11) . . . . ?
C49 C46 C47 C48 177.4(3) . . . . ?
C53 C39 C40 C41 -170.7(6) . . . . ?
C61 C59 C60 C17 176.71(11) . . . . ?
C65 C5 C6 C7 178.69(14) . . . . ?
C65 C66 C67 C68 -0.4(2) . . . . ?
C66 C65 C70 C69 1.6(3) . . . . ?
C66 C67 C68 C69 1.3(2) . . . . ?
C67 C68 C69 C70 -0.7(2) . . . . ?
C68 C69 C70 C65 -0.8(2) . . . . ?
C70 C65 C66 C67 -1.0(3) . . . . ?
C49A C46 C47 C48 -173.8(9) . . . . ?
C53A C39 C40 C41 178.9(4) . . . . ?
C65A C5 C6 C7 -175.5(16) . . . . ?
C65A C66A C67A C68A -4(3) . . . . ?
C66A C65A C70A C69A 2(5) . . . . ?
C66A C67A C68A C69A 6(4) . . . . ?
C67A C68A C69A C70A -4(4) . . . . ?
C68A C69A C70A C65A 0(3) . . . . ?
C70A C65A C66A C67A 0(5) . . . . ?
